data_4060685
loop_
_publ_author_name
' Toshiyuki Oshiki '

_publ_section_title
;
Preparation, Structural Characterization, and Reactions of Tantalum-Alkyne
Complexes
;
_journal_name_full Organometallics
_journal_year 2003
_chemical_formula_moiety 'C12 H26 Cl3 N2 Ta '
_chemical_formula_sum 'C12 H26 Cl3 N2 Ta'
_chemical_formula_weight 485.66
_space_group_IT_number 14
_symmetry_cell_setting monoclinic
_symmetry_space_group_name_Hall '-P 2ybc'
_symmetry_space_group_name_H-M 'P 1 21/c 1'
_cell_angle_alpha 90
_cell_angle_beta 93.92(5)
_cell_angle_gamma 90
_cell_formula_units_Z 4
_cell_length_a 7.75(1)
_cell_length_b 14.13(1)
_cell_length_c 15.93(2)
_cell_measurement_temperature 295.2
_cell_volume 1739(3)
_exptl_crystal_density_diffrn 1.854
_cod_original_sg_symbol_H-M 'P 21/c'
_cod_original_formula_sum 'C12 H26 Cl3 N2 Ta '
_cod_database_code 4060685

loop_
_symmetry_equiv_pos_as_xyz
x,y,z
-x,1/2+y,1/2-z
-x,-y,-z
x,1/2-y,1/2+z

loop_
_atom_site_label
_atom_site_type_symbol
_atom_site_fract_x
_atom_site_fract_y
_atom_site_fract_z
_atom_site_U_iso_or_equiv
_atom_site_adp_type
_atom_site_occupancy
_atom_site_calc_flag
_atom_site_refinement_flags
_atom_site_disorder_assembly
_atom_site_disorder_group
Ta Ta 0.25605(5) 0.22725(3) 0.24603(3) 0.0433(2) Uani 1.00 d . . .
Cl(1) Cl 0.0037(4) 0.2938(2) 0.1884(2) 0.0587(9) Uani 1.00 d . . .
Cl(2) Cl 0.2970(5) 0.3650(2) 0.3306(2) 0.067(1) Uani 1.00 d . . .
Cl(3) Cl 0.4584(5) 0.1427(3) 0.3266(3) 0.075(1) Uani 1.00 d . . .
N(1) N 0.048(2) 0.1816(7) 0.3659(8) 0.059(3) Uani 1.00 d . . .
N(2) N 0.133(1) 0.0860(6) 0.2051(8) 0.053(3) Uani 1.00 d . . .
C(1) C 0.396(2) 0.3016(7) 0.1517(8) 0.046(3) Uani 1.00 d . . .
C(2) C 0.442(2) 0.2107(10) 0.149(1) 0.067(4) Uani 1.00 d . . .
C(3) C 0.587(3) 0.153(1) 0.109(1) 0.095(7) Uani 1.00 d . . .
C(4) C 0.566(4) 0.134(1) 0.024(2) 0.15(1) Uani 1.00 d . . .
C(5) C 0.433(2) 0.3951(8) 0.1197(9) 0.060(4) Uani 1.00 d . . .
C(6) C 0.602(2) 0.4010(10) 0.062(1) 0.070(5) Uani 1.00 d . . .
C(7) C -0.109(2) 0.242(1) 0.376(1) 0.084(6) Uani 1.00 d . . .
C(8) C 0.128(2) 0.185(1) 0.4510(10) 0.083(6) Uani 1.00 d . . .
C(9) C 0.000(2) 0.0845(10) 0.350(1) 0.068(5) Uani 1.00 d . . .
C(10) C -0.028(2) 0.067(1) 0.260(1) 0.072(5) Uani 1.00 d . . .
C(11) C 0.251(2) 0.005(1) 0.213(1) 0.088(6) Uani 1.00 d . . .
C(12) C 0.082(2) 0.083(1) 0.117(1) 0.080(5) Uani 1.00 d . . .
H(1) H 0.5978 0.0945 0.1378 0.1137 Uiso 1.00 calc . . .
H(2) H 0.6917 0.1882 0.1186 0.1137 Uiso 1.00 calc . . .
H(3) H 0.4630 0.0987 0.0128 0.1769 Uiso 1.00 calc . . .
H(4) H 0.6622 0.0988 0.0075 0.1769 Uiso 1.00 calc . . .
H(5) H 0.5583 0.1920 -0.0064 0.1769 Uiso 1.00 calc . . .
H(6) H 0.3341 0.4161 0.0861 0.0722 Uiso 1.00 calc . . .
H(7) H 0.4532 0.4364 0.1664 0.0722 Uiso 1.00 calc . . .
H(8) H 0.7022 0.3806 0.0944 0.0835 Uiso 1.00 calc . . .
H(9) H 0.6170 0.4644 0.0441 0.0835 Uiso 1.00 calc . . .
H(10) H 0.5829 0.3612 0.0141 0.0835 Uiso 1.00 calc . . .
H(11) H -0.1759 0.2457 0.3242 0.1004 Uiso 1.00 calc . . .
H(12) H -0.1770 0.2137 0.4174 0.1004 Uiso 1.00 calc . . .
H(13) H -0.0743 0.3032 0.3943 0.1004 Uiso 1.00 calc . . .
H(14) H 0.1535 0.2493 0.4656 0.0997 Uiso 1.00 calc . . .
H(15) H 0.2316 0.1494 0.4540 0.0997 Uiso 1.00 calc . . .
H(16) H 0.0507 0.1600 0.4890 0.0997 Uiso 1.00 calc . . .
H(17) H -0.1029 0.0709 0.3762 0.0818 Uiso 1.00 calc . . .
H(18) H 0.0907 0.0445 0.3723 0.0818 Uiso 1.00 calc . . .
H(19) H -0.0597 0.0020 0.2531 0.0860 Uiso 1.00 calc . . .
H(20) H -0.1206 0.1057 0.2392 0.0860 Uiso 1.00 calc . . .
H(21) H 0.3435 0.0146 0.1777 0.1051 Uiso 1.00 calc . . .
H(22) H 0.1899 -0.0509 0.1961 0.1051 Uiso 1.00 calc . . .
H(23) H 0.2952 -0.0008 0.2696 0.1051 Uiso 1.00 calc . . .
H(24) H 0.0031 0.1333 0.1030 0.0958 Uiso 1.00 calc . . .
H(25) H 0.1807 0.0898 0.0852 0.0958 Uiso 1.00 calc . . .
H(26) H 0.0271 0.0242 0.1033 0.0958 Uiso 1.00 calc . . .

loop_
_atom_site_aniso_label
_atom_site_aniso_U_11
_atom_site_aniso_U_22
_atom_site_aniso_U_33
_atom_site_aniso_U_12
_atom_site_aniso_U_13
_atom_site_aniso_U_23
Ta 0.0408(3) 0.0385(3) 0.0498(4) -0.0008(2) -0.0033(2) 0.0016(2)
Cl(1) 0.050(2) 0.054(1) 0.069(2) 0.008(1) -0.010(2) 0.007(2)
Cl(2) 0.083(3) 0.047(1) 0.067(2) -0.008(2) -0.012(2) -0.008(2)
Cl(3) 0.060(2) 0.062(2) 0.099(3) 0.006(2) -0.021(2) 0.014(2)
N(1) 0.068(8) 0.044(5) 0.066(8) -0.001(5) 0.008(7) 0.009(5)
N(2) 0.055(6) 0.029(4) 0.075(8) -0.011(4) -0.010(6) -0.003(5)
C(1) 0.043(6) 0.035(5) 0.060(8) -0.002(5) 0.007(6) 0.008(5)
C(2) 0.068(9) 0.055(7) 0.08(1) -0.006(7) 0.020(9) -0.003(7)
C(3) 0.09(1) 0.09(1) 0.11(2) 0.01(1) 0.02(1) -0.02(1)
C(4) 0.25(4) 0.08(1) 0.12(2) -0.03(2) 0.05(2) -0.01(1)
C(5) 0.070(9) 0.045(6) 0.065(9) -0.011(6) -0.003(8) 0.000(6)
C(6) 0.072(10) 0.060(7) 0.08(1) -0.009(7) 0.009(8) 0.013(7)
C(7) 0.07(1) 0.078(10) 0.11(1) 0.001(8) 0.03(1) 0.001(10)
C(8) 0.10(1) 0.10(1) 0.047(8) -0.01(1) -0.002(9) 0.005(8)
C(9) 0.069(9) 0.062(7) 0.07(1) -0.016(7) -0.002(8) 0.017(8)
C(10) 0.07(1) 0.064(8) 0.08(1) -0.024(8) 0.000(9) 0.012(8)
C(11) 0.09(1) 0.044(6) 0.13(1) 0.001(7) -0.02(1) 0.006(10)
C(12) 0.10(1) 0.063(8) 0.07(1) -0.028(9) -0.007(10) -0.011(8)

loop_
_geom_bond_atom_site_label_1
_geom_bond_atom_site_label_2
_geom_bond_distance
_geom_bond_site_symmetry_1
_geom_bond_site_symmetry_2
_geom_bond_publ_flag
Ta Cl(1) 2.303(4) . . yes
Ta Cl(2) 2.375(3) . . yes
Ta Cl(3) 2.293(4) . . yes
Ta N(1) 2.66(1) . . yes
Ta N(2) 2.286(9) . . yes
Ta C(1) 2.18(1) . . yes
Ta C(2) 2.19(1) . . yes
N(1) C(7) 1.50(2) . . yes
N(1) C(8) 1.45(2) . . yes
N(1) C(9) 1.44(2) . . yes
N(2) C(10) 1.60(2) . . yes
N(2) C(11) 1.46(2) . . yes
N(2) C(12) 1.44(2) . . yes
C(1) C(2) 1.33(2) . . yes
C(1) C(5) 1.45(2) . . yes
C(2) C(3) 1.56(2) . . yes
C(3) C(4) 1.38(3) . . yes
C(5) C(6) 1.65(2) . . yes
C(9) C(10) 1.45(2) . . yes
